data_4122340
loop_
_publ_author_name
'Surendra, Karavadhi'
'Corey, E. J.'

_publ_section_title
;
 Diiodoindium(III) Cation, InI2(+), a Potent Yneophile. Generation and
 Application to Cationic Cyclization by Selective \p-Activation of C\\tb
 C.
;
_journal_issue 31
_journal_name_full 'Journal of the American Chemical Society'
_journal_page_first 10918
_journal_page_last 10920
_journal_paper_doi 10.1021/ja506502p
_journal_volume 136
_journal_year 2014
_chemical_formula_sum 'C26 H20 Cl4 I3 In N4'
_chemical_formula_weight 1025.78
_chemical_name_systematic
;
 ? 
;
_space_group_IT_number 14
_symmetry_cell_setting monoclinic
_symmetry_space_group_name_Hall '-P 2yn'
_symmetry_space_group_name_H-M 'P 1 21/n 1'
_atom_sites_solution_hydrogens geom
_atom_sites_solution_primary direct
_atom_sites_solution_secondary difmap
_audit_creation_method SHELXL-97
_cell_angle_alpha 90.00
_cell_angle_beta 93.961(6)
_cell_angle_gamma 90.00
_cell_formula_units_Z 4
_cell_length_a 11.429(4)
_cell_length_b 14.606(5)
_cell_length_c 18.998(7)
_cell_measurement_reflns_used 9839
_cell_measurement_temperature 100(2)
_cell_measurement_theta_max 25.6
_cell_measurement_theta_min 2.25
_cell_volume 3163.8(19)
_computing_cell_refinement 'SAINT 7.46A (Bruker-AXS, 2009)'
_computing_data_collection 'APEX2 v2009.3.0 (Bruker-AXS, 2009)'
_computing_data_reduction 'SAINT 7.46A (Bruker-AXS, 2009)'
_computing_molecular_graphics 'Bruker SHELXTL (Sheldrick, 2008)'
_computing_publication_material 'Bruker SHELXTL (Sheldrick, 2008)'
_computing_structure_refinement 'SHELXL-97 (Sheldrick, 2008)'
_computing_structure_solution 'SHELXS-97 (Sheldrick, 2008)'
_diffrn_ambient_temperature 100(2)
_diffrn_measured_fraction_theta_full 0.996
_diffrn_measured_fraction_theta_max 0.996
_diffrn_measurement_device_type
;
Bruker D8 goniometer with CCD area detector  
;
_diffrn_measurement_method 'omega and phi scans'
_diffrn_radiation_monochromator graphite
_diffrn_radiation_source 'fine-focus sealed tube'
_diffrn_radiation_type MoK\a
_diffrn_radiation_wavelength 0.71073
_diffrn_reflns_av_R_equivalents 0.0586
_diffrn_reflns_av_sigmaI/netI 0.0306
_diffrn_reflns_limit_h_max 13
_diffrn_reflns_limit_h_min -13
_diffrn_reflns_limit_k_max 17
_diffrn_reflns_limit_k_min -17
_diffrn_reflns_limit_l_max 23
_diffrn_reflns_limit_l_min -22
_diffrn_reflns_number 50760
_diffrn_reflns_theta_full 25.67
_diffrn_reflns_theta_max 25.67
_diffrn_reflns_theta_min 1.76
_exptl_absorpt_coefficient_mu 4.036
_exptl_absorpt_correction_T_max 0.7384
_exptl_absorpt_correction_T_min 0.6019
_exptl_absorpt_correction_type multi-scan
_exptl_absorpt_process_details SADABS
_exptl_crystal_colour yellow
_exptl_crystal_density_diffrn 2.154
_exptl_crystal_density_method 'not measured'
_exptl_crystal_description plate
_exptl_crystal_F_000 1920
_exptl_crystal_size_max 0.14
_exptl_crystal_size_mid 0.12
_exptl_crystal_size_min 0.08
_refine_diff_density_max 2.037
_refine_diff_density_min -2.887
_refine_diff_density_rms 0.204
_refine_ls_extinction_method none
_refine_ls_goodness_of_fit_ref 1.036
_refine_ls_hydrogen_treatment mixed
_refine_ls_matrix_type full
_refine_ls_number_parameters 343
_refine_ls_number_reflns 5975
_refine_ls_number_restraints 0
_refine_ls_restrained_S_all 1.036
_refine_ls_R_factor_all 0.0556
_refine_ls_R_factor_gt 0.0469
_refine_ls_shift/su_max 0.001
_refine_ls_shift/su_mean 0.000
_refine_ls_structure_factor_coef Fsqd
_refine_ls_weighting_details 'calc w=1/[\s^2^(Fo^2^)+(0.0686P)^2^+37.0626P] where P=(Fo^2^+2Fc^2^)/3'
_refine_ls_weighting_scheme calc
_refine_ls_wR_factor_gt 0.1358
_refine_ls_wR_factor_ref 0.1425
_reflns_number_gt 5134
_reflns_number_total 5975
_reflns_threshold_expression >2sigma(I)
_cod_data_source_file ja506502p_si_003.cif
_cod_data_source_block InPhenI3
_cod_depositor_comments
;
The following automatic conversions were performed:

'_symmetry_cell_setting' value 'Monoclinic' changed to 'monoclinic'
according to
/usr/data/users/saulius/crontab/automatic-downloads/rss-feeds/ACS/lib/dictionaries/cif_core.dic
dictionary named 'cif_core.dic' version 2.4.2 from 2011-04-26.

Automatic conversion script
Id: cif_fix_values 2281 2013-09-26 08:29:07Z andrius 

 Adding full bibliography for 4122340.cif.
;
_cod_original_cell_volume 3163.7(19)
_cod_original_sg_symbol_H-M P21/n
_cod_database_code 4122340

loop_
_space_group_symop_id
_space_group_symop_operation_xyz
1 'x, y, z'
2 '-x+1/2, y+1/2, -z+1/2'
3 '-x, -y, -z'
4 'x-1/2, -y-1/2, z-1/2'

loop_
_atom_site_label
_atom_site_type_symbol
_atom_site_fract_x
_atom_site_fract_y
_atom_site_fract_z
_atom_site_U_iso_or_equiv
_atom_site_adp_type
_atom_site_occupancy
_atom_site_symmetry_multiplicity
_atom_site_calc_flag
_atom_site_refinement_flags
C1 C 0.9257(7) 0.2391(6) 0.5726(4) 0.0337(18) Uani 1 1 d .
H1 H 0.8880 0.1993 0.6035 0.040 Uiso 1 1 calc R
C2 C 1.0479(8) 0.2368(6) 0.5726(5) 0.040(2) Uani 1 1 d .
H2 H 1.0924 0.1966 0.6034 0.048 Uiso 1 1 calc R
C3 C 1.1021(8) 0.2927(6) 0.5279(5) 0.041(2) Uani 1 1 d .
H3 H 1.1851 0.2916 0.5274 0.049 Uiso 1 1 calc R
C4 C 1.0367(7) 0.3519(6) 0.4828(4) 0.0327(17) Uani 1 1 d .
C5 C 1.0862(8) 0.4147(6) 0.4344(5) 0.041(2) Uani 1 1 d .
H5 H 1.1686 0.4154 0.4307 0.049 Uiso 1 1 calc R
C6 C 1.0184(8) 0.4722(6) 0.3947(4) 0.041(2) Uani 1 1 d .
H6 H 1.0544 0.5136 0.3642 0.050 Uiso 1 1 calc R
C7 C 0.8938(8) 0.4732(5) 0.3967(4) 0.0317(17) Uani 1 1 d .
C8 C 0.8197(9) 0.5343(6) 0.3584(4) 0.040(2) Uani 1 1 d .
H8 H 0.8514 0.5764 0.3266 0.048 Uiso 1 1 calc R
C9 C 0.7018(9) 0.5335(6) 0.3664(4) 0.040(2) Uani 1 1 d .
H9 H 0.6519 0.5766 0.3417 0.048 Uiso 1 1 calc R
C10 C 0.6552(8) 0.4695(5) 0.4108(4) 0.0358(19) Uani 1 1 d .
H10 H 0.5728 0.4687 0.4151 0.043 Uiso 1 1 calc R
C11 C 0.8407(7) 0.4112(5) 0.4424(4) 0.0253(15) Uani 1 1 d .
C12 C 0.9127(7) 0.3507(5) 0.4859(4) 0.0261(15) Uani 1 1 d .
C13 C 0.6269(8) 0.1784(6) 0.6658(4) 0.0369(19) Uani 1 1 d .
H13 H 0.6215 0.2350 0.6900 0.044 Uiso 1 1 calc R
C14 C 0.6156(8) 0.0959(7) 0.7038(5) 0.044(2) Uani 1 1 d .
H14 H 0.6048 0.0970 0.7529 0.053 Uiso 1 1 calc R
C15 C 0.6203(8) 0.0155(7) 0.6689(5) 0.045(2) Uani 1 1 d .
H15 H 0.6130 -0.0404 0.6938 0.054 Uiso 1 1 calc R
C16 C 0.6360(7) 0.0137(5) 0.5951(5) 0.0327(17) Uani 1 1 d .
C17 C 0.6390(8) -0.0695(6) 0.5543(5) 0.040(2) Uani 1 1 d .
H17 H 0.6305 -0.1270 0.5769 0.047 Uiso 1 1 calc R
C18 C 0.6535(8) -0.0666(5) 0.4855(5) 0.041(2) Uani 1 1 d .
H18 H 0.6537 -0.1223 0.4597 0.049 Uiso 1 1 calc R
C19 C 0.6689(7) 0.0182(5) 0.4491(5) 0.0325(17) Uani 1 1 d .
C20 C 0.6842(8) 0.0245(6) 0.3766(5) 0.042(2) Uani 1 1 d .
H20 H 0.6862 -0.0296 0.3489 0.050 Uiso 1 1 calc R
C21 C 0.6965(9) 0.1085(6) 0.3456(5) 0.044(2) Uani 1 1 d .
H21 H 0.7079 0.1131 0.2967 0.053 Uiso 1 1 calc R
C22 C 0.6919(8) 0.1874(6) 0.3873(4) 0.0354(18) Uani 1 1 d .
H22 H 0.7003 0.2455 0.3658 0.043 Uiso 1 1 calc R
C23 C 0.6657(6) 0.1010(5) 0.4874(4) 0.0265(15) Uani 1 1 d .
C24 C 0.6488(6) 0.0984(5) 0.5623(4) 0.0263(15) Uani 1 1 d .
N1 N 0.8608(6) 0.2943(4) 0.5315(3) 0.0273(13) Uani 1 1 d .
N2 N 0.7230(6) 0.4086(4) 0.4479(3) 0.0266(13) Uani 1 1 d .
N3 N 0.6448(6) 0.1794(4) 0.5971(3) 0.0279(14) Uani 1 1 d .
N4 N 0.6760(5) 0.1837(4) 0.4562(3) 0.0253(13) Uani 1 1 d .
In1 In 0.65862(5) 0.30866(3) 0.53016(3) 0.02353(15) Uani 1 1 d .
I1 I 0.67193(5) 0.42769(4) 0.64362(3) 0.03884(17) Uani 1 1 d .
I2 I 0.42956(5) 0.32555(4) 0.48250(4) 0.04612(19) Uani 1 1 d .
C26 C 0.4858(14) 0.6491(10) 0.1486(8) 0.094(5) Uani 1 1 d .
H26A H 0.5475 0.6964 0.1469 0.112 Uiso 1 1 calc R
H26B H 0.5043 0.6115 0.1913 0.112 Uiso 1 1 calc R
Cl3 Cl 0.4904(4) 0.5810(3) 0.07643(19) 0.0967(12) Uani 1 1 d .
Cl4 Cl 0.3498(3) 0.7038(3) 0.15661(17) 0.0822(10) Uani 1 1 d .
C25 C 0.4922(11) 0.3351(10) 0.2750(6) 0.068(3) Uani 1 1 d .
H25A H 0.5775 0.3228 0.2763 0.081 Uiso 1 1 calc R
H25B H 0.4738 0.3571 0.3223 0.081 Uiso 1 1 calc R
Cl1 Cl 0.4168(4) 0.2345(3) 0.2565(2) 0.0893(11) Uani 1 1 d .
Cl2 Cl 0.4567(4) 0.4218(2) 0.21227(19) 0.0830(10) Uani 1 1 d .
I3 I 0.68681(5) 0.78844(4) 0.27809(3) 0.04328(18) Uani 1 1 d .

loop_
_atom_site_aniso_label
_atom_site_aniso_U_11
_atom_site_aniso_U_22
_atom_site_aniso_U_33
_atom_site_aniso_U_23
_atom_site_aniso_U_13
_atom_site_aniso_U_12
C1 0.038(4) 0.038(4) 0.025(4) 0.006(3) -0.001(3) 0.001(4)
C2 0.039(5) 0.045(5) 0.037(5) 0.002(4) -0.001(4) 0.004(4)
C3 0.027(4) 0.046(5) 0.051(5) -0.004(4) 0.000(4) 0.001(4)
C4 0.033(4) 0.035(4) 0.030(4) -0.010(3) 0.008(3) -0.003(3)
C5 0.038(5) 0.043(5) 0.043(5) -0.007(4) 0.015(4) -0.012(4)
C6 0.057(6) 0.040(5) 0.029(4) -0.005(4) 0.016(4) -0.018(4)
C7 0.050(5) 0.024(4) 0.022(4) -0.005(3) 0.010(3) -0.007(3)
C8 0.064(6) 0.029(4) 0.026(4) 0.004(3) 0.001(4) -0.010(4)
C9 0.058(6) 0.027(4) 0.033(5) 0.005(3) -0.005(4) 0.002(4)
C10 0.048(5) 0.026(4) 0.032(4) 0.003(3) -0.003(4) 0.001(4)
C11 0.037(4) 0.022(3) 0.018(3) -0.005(3) 0.007(3) -0.006(3)
C12 0.032(4) 0.024(4) 0.023(4) -0.007(3) 0.004(3) -0.002(3)
C13 0.044(5) 0.039(5) 0.029(4) 0.004(3) 0.009(4) 0.001(4)
C14 0.050(5) 0.050(6) 0.032(5) 0.015(4) 0.008(4) -0.003(4)
C15 0.043(5) 0.042(5) 0.050(6) 0.022(4) 0.003(4) -0.007(4)
C16 0.027(4) 0.030(4) 0.041(5) 0.012(3) -0.003(3) -0.004(3)
C17 0.038(5) 0.024(4) 0.055(6) 0.006(4) -0.009(4) -0.005(3)
C18 0.036(5) 0.020(4) 0.065(6) -0.003(4) -0.004(4) 0.002(3)
C19 0.027(4) 0.026(4) 0.044(5) -0.005(3) -0.002(3) 0.001(3)
C20 0.048(5) 0.031(4) 0.046(5) -0.015(4) 0.001(4) -0.005(4)
C21 0.059(6) 0.041(5) 0.032(5) -0.011(4) 0.004(4) -0.002(4)
C22 0.046(5) 0.036(4) 0.025(4) -0.002(3) 0.001(3) -0.001(4)
C23 0.022(4) 0.024(4) 0.033(4) -0.003(3) 0.000(3) 0.001(3)
C24 0.020(3) 0.028(4) 0.030(4) 0.007(3) -0.004(3) 0.002(3)
N1 0.034(3) 0.028(3) 0.020(3) -0.002(2) 0.003(3) -0.005(3)
N2 0.040(4) 0.020(3) 0.020(3) 0.000(2) 0.004(3) -0.001(3)
N3 0.033(3) 0.028(3) 0.022(3) 0.007(3) 0.004(3) -0.002(3)
N4 0.030(3) 0.023(3) 0.023(3) -0.001(2) 0.002(3) 0.000(2)
In1 0.0299(3) 0.0200(3) 0.0209(3) 0.00119(19) 0.0033(2) 0.0000(2)
I1 0.0478(3) 0.0326(3) 0.0365(3) -0.0034(2) 0.0050(2) -0.0007(2)
I2 0.0415(3) 0.0430(3) 0.0540(4) 0.0015(3) 0.0046(3) -0.0015(3)
C26 0.106(12) 0.070(9) 0.097(11) -0.009(8) -0.040(9) -0.009(8)
Cl3 0.103(3) 0.125(3) 0.060(2) 0.001(2) -0.0106(18) 0.017(2)
Cl4 0.078(2) 0.113(3) 0.0561(18) -0.0123(17) 0.0045(15) -0.031(2)
C25 0.065(7) 0.098(10) 0.040(6) -0.005(6) 0.001(5) -0.012(7)
Cl1 0.099(3) 0.092(2) 0.075(2) 0.0335(19) -0.0075(19) -0.028(2)
Cl2 0.116(3) 0.0541(17) 0.076(2) -0.0199(15) -0.0086(19) 0.0073(17)
I3 0.0471(4) 0.0368(3) 0.0455(4) -0.0104(2) 0.0000(3) 0.0046(2)

loop_
_atom_type_symbol
_atom_type_description
_atom_type_scat_dispersion_real
_atom_type_scat_dispersion_imag
_atom_type_scat_source
C C 0.0033 0.0016 'International Tables Vol C Tables 4.2.6.8 and 6.1.1.4'
H H 0.0000 0.0000 'International Tables Vol C Tables 4.2.6.8 and 6.1.1.4'
Cl Cl 0.1484 0.1585 'International Tables Vol C Tables 4.2.6.8 and 6.1.1.4'
I I -0.4742 1.8119 'International Tables Vol C Tables 4.2.6.8 and 6.1.1.4'
In In -0.7276 1.3100 'International Tables Vol C Tables 4.2.6.8 and 6.1.1.4'
N N 0.0061 0.0033 'International Tables Vol C Tables 4.2.6.8 and 6.1.1.4'

loop_
_geom_angle_atom_site_label_1
_geom_angle_atom_site_label_2
_geom_angle_atom_site_label_3
_geom_angle
C2 C1 H1 118.8
N1 C1 H1 118.8
N1 C1 C2 122.5(8)
C1 C2 H2 120.5
C3 C2 C1 119.0(8)
C3 C2 H2 120.5
C2 C3 H3 119.7
C2 C3 C4 120.6(8)
C4 C3 H3 119.7
C3 C4 C5 124.7(8)
C3 C4 C12 117.3(8)
C12 C4 C5 118.0(8)
C4 C5 H5 119.3
C6 C5 C4 121.4(8)
C6 C5 H5 119.3
C5 C6 H6 119.0
C5 C6 C7 122.0(8)
C7 C6 H6 119.0
C8 C7 C6 124.1(8)
C8 C7 C11 117.2(8)
C11 C7 C6 118.7(8)
C7 C8 H8 119.9
C9 C8 C7 120.1(8)
C9 C8 H8 119.9
C8 C9 H9 120.1
C8 C9 C10 119.7(8)
C10 C9 H9 120.1
C9 C10 H10 119.0
N2 C10 C9 122.1(8)
N2 C10 H10 119.0
C7 C11 C12 119.6(7)
N2 C11 C7 122.2(7)
N2 C11 C12 118.2(6)
C4 C12 C11 120.2(7)
N1 C12 C4 120.8(7)
N1 C12 C11 118.9(7)
C14 C13 H13 118.9
N3 C13 H13 118.9
N3 C13 C14 122.3(8)
C13 C14 H14 120.6
C15 C14 C13 118.8(8)
C15 C14 H14 120.6
C14 C15 H15 119.7
C14 C15 C16 120.7(8)
C16 C15 H15 119.7
C15 C16 C17 123.5(8)
C24 C16 C15 116.5(8)
C24 C16 C17 120.0(8)
C16 C17 H17 119.7
C18 C17 C16 120.6(8)
C18 C17 H17 119.7
C17 C18 H18 119.0
C17 C18 C19 121.9(8)
C19 C18 H18 119.0
C20 C19 C18 123.8(8)
C20 C19 C23 117.3(7)
C23 C19 C18 118.9(8)
C19 C20 H20 119.9
C21 C20 C19 120.2(8)
C21 C20 H20 119.9
C20 C21 H21 120.5
C20 C21 C22 118.9(8)
C22 C21 H21 120.5
C21 C22 H22 118.9
N4 C22 C21 122.3(8)
N4 C22 H22 118.9
C19 C23 C24 119.5(7)
N4 C23 C19 122.2(7)
N4 C23 C24 118.3(6)
C16 C24 C23 119.0(7)
N3 C24 C16 123.1(7)
N3 C24 C23 117.8(6)
C1 N1 C12 119.8(7)
C1 N1 In1 125.6(5)
C12 N1 In1 114.5(5)
C10 N2 C11 118.7(7)
C10 N2 In1 125.2(6)
C11 N2 In1 115.8(5)
C13 N3 C24 118.6(7)
C13 N3 In1 125.0(5)
C24 N3 In1 116.2(5)
C22 N4 C23 119.2(7)
C22 N4 In1 125.8(5)
C23 N4 In1 115.0(5)
N1 In1 N4 79.0(2)
N1 In1 I1 92.70(15)
N1 In1 I2 161.25(15)
N2 In1 N1 72.5(2)
N2 In1 N4 92.5(2)
N2 In1 I1 97.35(15)
N2 In1 I2 93.54(17)
N3 In1 N1 91.5(2)
N3 In1 N2 160.2(2)
N3 In1 N4 72.5(2)
N3 In1 I1 95.01(17)
N3 In1 I2 99.08(17)
N4 In1 I1 164.63(15)
N4 In1 I2 89.45(16)
I2 In1 I1 101.67(3)
H26A C26 H26B 107.6
Cl3 C26 H26A 108.7
Cl3 C26 H26B 108.7
Cl3 C26 Cl4 114.3(8)
Cl4 C26 H26A 108.7
Cl4 C26 H26B 108.7
H25A C25 H25B 107.8
Cl1 C25 H25A 109.1
Cl1 C25 H25B 109.1
Cl1 C25 Cl2 112.6(6)
Cl2 C25 H25A 109.1
Cl2 C25 H25B 109.1

loop_
_geom_bond_atom_site_label_1
_geom_bond_atom_site_label_2
_geom_bond_distance
C1 H1 0.9500
C1 C2 1.398(12)
C1 N1 1.315(10)
C2 H2 0.9500
C2 C3 1.358(13)
C3 H3 0.9500
C3 C4 1.398(13)
C4 C5 1.441(12)
C4 C12 1.423(11)
C5 H5 0.9500
C5 C6 1.339(14)
C6 H6 0.9500
C6 C7 1.428(13)
C7 C8 1.400(12)
C7 C11 1.419(10)
C8 H8 0.9500
C8 C9 1.366(13)
C9 H9 0.9500
C9 C10 1.390(12)
C10 H10 0.9500
C10 N2 1.346(10)
C11 C12 1.430(11)
C11 N2 1.357(10)
C12 N1 1.361(10)
C13 H13 0.9500
C13 C14 1.416(12)
C13 N3 1.334(11)
C14 H14 0.9500
C14 C15 1.351(14)
C15 H15 0.9500
C15 C16 1.427(13)
C16 C17 1.442(12)
C16 C24 1.398(11)
C17 H17 0.9500
C17 C18 1.330(14)
C18 H18 0.9500
C18 C19 1.435(12)
C19 C20 1.404(13)
C19 C23 1.412(11)
C20 H20 0.9500
C20 C21 1.373(13)
C21 H21 0.9500
C21 C22 1.401(12)
C22 H22 0.9500
C22 N4 1.334(10)
C23 C24 1.450(11)
C23 N4 1.354(10)
C24 N3 1.359(10)
N1 In1 2.319(7)
N2 In1 2.297(6)
N3 In1 2.288(6)
N4 In1 2.321(6)
In1 I1 2.7653(10)
In1 I2 2.7215(12)
C26 H26A 0.9900
C26 H26B 0.9900
C26 Cl3 1.698(16)
C26 Cl4 1.763(17)
C25 H25A 0.9900
C25 H25B 0.9900
C25 Cl1 1.727(13)
C25 Cl2 1.765(13)

loop_
_geom_torsion_atom_site_label_1
_geom_torsion_atom_site_label_2
_geom_torsion_atom_site_label_3
_geom_torsion_atom_site_label_4
_geom_torsion
C1 C2 C3 C4 0.1(14)
C1 N1 In1 N2 179.5(7)
C1 N1 In1 N3 -12.4(6)
C1 N1 In1 N4 -84.3(6)
C1 N1 In1 I1 82.7(6)
C1 N1 In1 I2 -137.1(6)
C2 C1 N1 C12 1.2(12)
C2 C1 N1 In1 -177.3(6)
C2 C3 C4 C5 178.9(8)
C2 C3 C4 C12 0.1(13)
C3 C4 C5 C6 -177.2(9)
C3 C4 C12 C11 178.4(7)
C3 C4 C12 N1 0.3(11)
C4 C5 C6 C7 -1.4(13)
C4 C12 N1 C1 -0.9(11)
C4 C12 N1 In1 177.7(5)
C5 C4 C12 C11 -0.4(11)
C5 C4 C12 N1 -178.6(7)
C5 C6 C7 C8 177.4(8)
C5 C6 C7 C11 -0.1(12)
C6 C7 C8 C9 -176.5(8)
C6 C7 C11 C12 1.2(11)
C6 C7 C11 N2 179.3(7)
C7 C8 C9 C10 -2.5(13)
C7 C11 C12 C4 -0.9(10)
C7 C11 C12 N1 177.3(6)
C7 C11 N2 C10 -2.7(10)
C7 C11 N2 In1 -176.4(5)
C8 C7 C11 C12 -176.5(7)
C8 C7 C11 N2 1.7(11)
C8 C9 C10 N2 1.5(13)
C9 C10 N2 C11 1.1(11)
C9 C10 N2 In1 174.2(6)
C10 N2 In1 N1 -174.7(6)
C10 N2 In1 N3 147.7(7)
C10 N2 In1 N4 107.7(6)
C10 N2 In1 I1 -84.2(6)
C10 N2 In1 I2 18.1(6)
C11 C7 C8 C9 0.9(12)
C11 C12 N1 C1 -179.1(7)
C11 C12 N1 In1 -0.4(8)
C11 N2 In1 N1 -1.4(5)
C11 N2 In1 N3 -39.0(9)
C11 N2 In1 N4 -79.1(5)
C11 N2 In1 I1 89.1(5)
C11 N2 In1 I2 -168.7(5)
C12 C4 C5 C6 1.6(12)
C12 C11 N2 C10 175.5(7)
C12 C11 N2 In1 1.8(8)
C12 N1 In1 N2 1.0(5)
C12 N1 In1 N3 169.0(5)
C12 N1 In1 N4 97.1(5)
C12 N1 In1 I1 -95.9(5)
C12 N1 In1 I2 44.3(8)
C13 C14 C15 C16 -0.2(14)
C13 N3 In1 N1 103.6(7)
C13 N3 In1 N2 139.2(7)
C13 N3 In1 N4 -178.4(7)
C13 N3 In1 I1 10.8(7)
C13 N3 In1 I2 -91.9(7)
C14 C13 N3 C24 2.0(12)
C14 C13 N3 In1 178.0(7)
C14 C15 C16 C17 -178.5(9)
C14 C15 C16 C24 1.5(12)
C15 C16 C17 C18 179.7(8)
C15 C16 C24 C23 179.7(7)
C15 C16 C24 N3 -1.1(11)
C16 C17 C18 C19 1.2(13)
C16 C24 N3 C13 -0.5(11)
C16 C24 N3 In1 -177.0(6)
C17 C16 C24 C23 -0.4(11)
C17 C16 C24 N3 178.8(7)
C17 C18 C19 C20 -179.9(8)
C17 C18 C19 C23 -1.5(12)
C18 C19 C20 C21 178.9(9)
C18 C19 C23 C24 0.9(11)
C18 C19 C23 N4 -178.0(7)
C19 C20 C21 C22 -0.8(14)
C19 C23 C24 C16 0.0(10)
C19 C23 C24 N3 -179.2(7)
C19 C23 N4 C22 -1.2(11)
C19 C23 N4 In1 177.2(6)
C20 C19 C23 C24 179.4(7)
C20 C19 C23 N4 0.4(11)
C20 C21 C22 N4 0.0(14)
C21 C22 N4 C23 1.0(12)
C21 C22 N4 In1 -177.2(7)
C22 N4 In1 N1 -84.5(7)
C22 N4 In1 N2 -12.9(7)
C22 N4 In1 N3 -179.6(7)
C22 N4 In1 I1 -142.6(6)
C22 N4 In1 I2 80.7(6)
C23 C19 C20 C21 0.6(12)
C23 C24 N3 C13 178.6(7)
C23 C24 N3 In1 2.2(8)
C23 N4 In1 N1 97.3(5)
C23 N4 In1 N2 168.9(5)
C23 N4 In1 N3 2.1(5)
C23 N4 In1 I1 39.1(9)
C23 N4 In1 I2 -97.6(5)
C24 C16 C17 C18 -0.2(12)
C24 C23 N4 C22 179.8(7)
C24 C23 N4 In1 -1.8(8)
C24 N3 In1 N1 -80.2(5)
C24 N3 In1 N2 -44.6(10)
C24 N3 In1 N4 -2.3(5)
C24 N3 In1 I1 -173.1(5)
C24 N3 In1 I2 84.3(5)
N1 C1 C2 C3 -0.8(14)
N2 C11 C12 C4 -179.1(7)
N2 C11 C12 N1 -0.9(10)
N3 C13 C14 C15 -1.6(14)
N4 C23 C24 C16 179.0(7)
N4 C23 C24 N3 -0.2(10)
